data_2107177
loop_
_publ_author_name
'Slimane, A.A.'
'Sivestre, J.P.F.'
'Freundlich, W.'
'Rimsky, A.'

_publ_section_title
;
 Structure du Perrhenate de Gadolinium-Sodium Tetrahydrate Gd Na (Re O4)4
 (H2 O)4
;
_journal_name_full 'Acta Crystallographica B (24,1968-38,1982)'
_journal_page_first 1070
_journal_page_last 1074
_journal_volume 38
_journal_year 1982
_chemical_formula_sum 'Gd H8 Na O20 Re4'
_chemical_name_systematic 'Gd Na (Re O4)4 (H2 O)4'
_space_group_IT_number 118
_symmetry_space_group_name_Hall 'P -4 -2n'
_symmetry_space_group_name_H-M 'P -4 n 2'
_cell_angle_alpha 90
_cell_angle_beta 90
_cell_angle_gamma 90
_cell_formula_units_Z 2
_cell_length_a 12.483
_cell_length_b 12.483
_cell_length_c 5.728
_cell_volume 892.567
_citation_journal_id_ASTM ACBCAR
_cod_data_source_file Slimane_ACBCAR_1982_1726.cif
_cod_data_source_block H8Gd1Na1O20Re4
_cod_original_cell_volume 892.5673
_cod_original_formula_sum 'H8 Gd1 Na1 O20 Re4'
_cod_database_code 2107177

loop_
_symmetry_equiv_pos_as_xyz
x,y,z
y,-x,-z
-x,-y,z
-y,x,-z
-x+1/2,y+1/2,z+1/2
y+1/2,x+1/2,-z+1/2
x+1/2,-y+1/2,z+1/2
-y+1/2,-x+1/2,-z+1/2

loop_
_atom_site_label
_atom_site_type_symbol
_atom_site_fract_x
_atom_site_fract_y
_atom_site_fract_z
_atom_site_occupancy
_atom_site_U_iso_or_equiv
Na1 Na+1 0 0 0.5 1 0.0
Gd1 Gd+3 0 0.5 0.25 1 0.0
O3 O-2 0.0247 0.8635 0.8174 1 0.0
O1 O-2 0.068 0.6513 0.961 1 0.0
H1 H+1 0.164 0.364 0.021 1 0.0
O2 O-2 0.2263 0.8101 0.9965 1 0.0
H2 H+1 0.208 0.48 0.045 1 0.0
Re1 Re+7 0.09212 0.78585 0.02042 1 0.0
O4 O-2 0.0477 0.8149 0.3021 1 0.0
O5 O-2 0.1476 0.4388 0.9697 1 0.0
